data_7026281
loop_
_publ_author_name
'Gong, Yun'
'Zhou, Yuchao'
'Li, Jinghua'
'Cao, Rong'
'Qin, Jianbo'
'Li, Jian'

_publ_section_title
;
 Reversible color changes of
 metal(II)-N(1),N(3)-di(pyridin-4-yl)isophthalamide complexes via
 desolvation and solvation.
;
_journal_issue 41
_journal_name_full 'Dalton transactions (Cambridge, England : 2003)'
_journal_page_first 9923
_journal_page_last 9928
_journal_paper_doi 10.1039/c0dt00326c
_journal_volume 39
_journal_year 2010
_chemical_formula_sum 'C55 H36 Cd2 N9 O13.2'
_chemical_formula_weight 1258.93
_chemical_name_systematic
;
?
;
_space_group_IT_number 15
_symmetry_cell_setting monoclinic
_symmetry_space_group_name_Hall '-C 2yc'
_symmetry_space_group_name_H-M 'C 1 2/c 1'
_atom_sites_solution_hydrogens geom
_atom_sites_solution_primary direct
_atom_sites_solution_secondary difmap
_audit_creation_method SHELXL-97
_cell_angle_alpha 90.00
_cell_angle_beta 109.463(4)
_cell_angle_gamma 90.00
_cell_formula_units_Z 4
_cell_length_a 30.151(3)
_cell_length_b 9.9652(5)
_cell_length_c 19.3515(16)
_cell_measurement_reflns_used 5166
_cell_measurement_temperature 293(2)
_cell_measurement_theta_max 27.4797
_cell_measurement_theta_min 2.1654
_cell_volume 5482.1(8)
_computing_cell_refinement 'SAINT (Siemens, 1996)'
_computing_data_collection 'SMART (Siemens, 1996)'
_computing_data_reduction 'SAINT (Siemens, 1996)'
_computing_molecular_graphics 'SHELXTL (Sheldrick, 1997)'
_computing_publication_material 'SHELXTL (Sheldrick, 1997)'
_computing_structure_refinement 'SHELXL97 (Sheldrick, 2008)'
_computing_structure_solution 'SHELXS97 (Sheldrick, 2008)'
_diffrn_ambient_temperature 293(2)
_diffrn_measured_fraction_theta_full 0.998
_diffrn_measured_fraction_theta_max 0.998
_diffrn_measurement_device_type 'Siemens CCD area-detector diffractometer'
_diffrn_measurement_method '\f and \w scans'
_diffrn_radiation_monochromator graphite
_diffrn_radiation_source 'fine-focus sealed tube'
_diffrn_radiation_type MoK\a
_diffrn_radiation_wavelength 0.71073
_diffrn_reflns_av_R_equivalents 0.0444
_diffrn_reflns_av_sigmaI/netI 0.0408
_diffrn_reflns_limit_h_max 35
_diffrn_reflns_limit_h_min -35
_diffrn_reflns_limit_k_max 11
_diffrn_reflns_limit_k_min -11
_diffrn_reflns_limit_l_max 19
_diffrn_reflns_limit_l_min -23
_diffrn_reflns_number 16888
_diffrn_reflns_theta_full 25.01
_diffrn_reflns_theta_max 25.01
_diffrn_reflns_theta_min 2.21
_exptl_absorpt_coefficient_mu 0.848
_exptl_absorpt_correction_T_max 1.0000
_exptl_absorpt_correction_T_min 0.7243
_exptl_absorpt_correction_type multi-scan
_exptl_absorpt_process_details 'SADABS (Sheldrick, 1996)'
_exptl_crystal_colour Colorless
_exptl_crystal_density_diffrn 1.525
_exptl_crystal_density_method 'not measured'
_exptl_crystal_description Prism
_exptl_crystal_F_000 2522
_exptl_crystal_size_max 0.1300
_exptl_crystal_size_mid 0.0600
_exptl_crystal_size_min 0.0400
_refine_diff_density_max 0.836
_refine_diff_density_min -1.367
_refine_diff_density_rms 0.280
_refine_ls_extinction_method none
_refine_ls_goodness_of_fit_ref 1.227
_refine_ls_hydrogen_treatment none
_refine_ls_matrix_type full
_refine_ls_number_parameters 380
_refine_ls_number_reflns 4813
_refine_ls_number_restraints 4
_refine_ls_restrained_S_all 1.229
_refine_ls_R_factor_all 0.0699
_refine_ls_R_factor_gt 0.0535
_refine_ls_shift/su_max 3.808
_refine_ls_shift/su_mean 0.056
_refine_ls_structure_factor_coef Fsqd
_refine_ls_weighting_details 'calc w=1/[\s^2^(Fo^2^)+(0.0828P)^2^+10.5470P] where P=(Fo^2^+2Fc^2^)/3'
_refine_ls_weighting_scheme calc
_refine_ls_wR_factor_gt 0.1396
_refine_ls_wR_factor_ref 0.1676
_reflns_number_gt 4066
_reflns_number_total 4813
_reflns_threshold_expression >2sigma(I)
_cod_data_source_file c0dt00326c.txt
_cod_data_source_block 090912
_cod_depositor_comments
;
The following automatic conversions were performed:

'_symmetry_cell_setting' value 'Monoclinic' changed to 'monoclinic'
according to /home/saulius/struct/CIF-dictionaries/cif_core.dic
dictionary named 'cif_core.dic' version 2.4.2 from
2011-04-26.

'_exptl_absorpt_correction_type' value 'Multi-scan'
changed to 'multi-scan' according to
/home/saulius/struct/CIF-dictionaries/cif_core.dic dictionary named
'cif_core.dic' version 2.4.2 from 2011-04-26.

Automatic conversion script
Id: cif_fix_values 1891 2012-01-12 08:04:46Z andrius 
;
_cod_original_cell_volume 5482.1(7)
_cod_original_sg_symbol_H-M C2/c
_cod_original_formula_sum 'C55 H36 Cd2 N9 O13.20'
_cod_database_code 7026281

loop_
_symmetry_equiv_pos_as_xyz
'x, y, z'
'-x, y, -z+1/2'
'x+1/2, y+1/2, z'
'-x+1/2, y+1/2, -z+1/2'
'-x, -y, -z'
'x, -y, z-1/2'
'-x+1/2, -y+1/2, -z'
'x+1/2, -y+1/2, z-1/2'

loop_
_atom_site_label
_atom_site_type_symbol
_atom_site_fract_x
_atom_site_fract_y
_atom_site_fract_z
_atom_site_U_iso_or_equiv
_atom_site_adp_type
_atom_site_occupancy
_atom_site_symmetry_multiplicity
_atom_site_calc_flag
_atom_site_refinement_flags
Cd1 Cd 0.142854(15) 0.76701(4) 0.36481(2) 0.03611(19) Uani 1 1 d .
C28 C 0.1371(2) 0.5260(5) 0.2928(3) 0.0383(13) Uani 1 1 d .
O2 O 0.11708(17) 0.6255(4) 0.2544(2) 0.0524(11) Uani 1 1 d .
N2 N 0.2541(2) 0.7420(4) 0.7119(3) 0.0448(13) Uani 1 1 d .
H2 H 0.2673 0.6655 0.7257 0.054 Uiso 1 1 calc R
C20 C 0.1414(2) 0.2756(5) 0.2991(3) 0.0372(13) Uani 1 1 d .
H20 H 0.1503 0.2826 0.3498 0.045 Uiso 1 1 calc R
C19 C 0.1332(2) 0.3912(5) 0.2567(3) 0.0381(13) Uani 1 1 d .
C21 C 0.1367(2) 0.1503(5) 0.2668(3) 0.0389(13) Uani 1 1 d .
O1 O 0.23884(15) 0.9413(4) 0.7559(2) 0.0476(11) Uani 1 1 d .
N1 N 0.18707(19) 0.7677(4) 0.4856(3) 0.0408(12) Uani 1 1 d .
C3 C 0.2318(2) 0.7568(5) 0.6364(3) 0.0391(14) Uani 1 1 d .
C7 C 0.2878(2) 0.7859(5) 0.8403(3) 0.0351(12) Uani 1 1 d .
C10 C 0.3488(2) 0.7257(6) 0.9803(3) 0.0429(14) Uani 1 1 d .
H10 H 0.3689 0.7050 1.0271 0.051 Uiso 1 1 calc R
C12 C 0.3333(2) 0.7442(5) 0.8502(3) 0.0372(13) Uani 1 1 d .
H12 H 0.3431 0.7337 0.8098 0.045 Uiso 1 1 calc R
C9 C 0.3029(2) 0.7650(7) 0.9693(4) 0.0476(16) Uani 1 1 d .
H9 H 0.2924 0.7695 1.0093 0.057 Uiso 1 1 calc R
C22 C 0.1242(3) 0.1422(6) 0.1909(4) 0.0591(19) Uani 1 1 d .
H22 H 0.1216 0.0586 0.1685 0.071 Uiso 1 1 calc R
C6 C 0.25785(19) 0.8314(5) 0.7665(3) 0.0366(13) Uani 1 1 d .
C11 C 0.3645(2) 0.7175(6) 0.9202(3) 0.0393(13) Uani 1 1 d .
C24 C 0.1205(3) 0.3801(6) 0.1814(4) 0.0559(18) Uani 1 1 d .
H24 H 0.1151 0.4571 0.1526 0.067 Uiso 1 1 calc R
C1 C 0.1964(2) 0.8782(6) 0.5266(3) 0.0457(15) Uani 1 1 d .
H1 H 0.1874 0.9603 0.5033 0.055 Uiso 1 1 calc R
C2 C 0.2185(2) 0.8786(6) 0.6012(3) 0.0477(15) Uani 1 1 d .
H2A H 0.2244 0.9587 0.6274 0.057 Uiso 1 1 calc R
C8 C 0.2728(2) 0.7974(6) 0.9011(3) 0.0408(13) Uani 1 1 d .
H8 H 0.2425 0.8269 0.8952 0.049 Uiso 1 1 calc R
C5 C 0.2012(2) 0.6512(6) 0.5205(3) 0.0502(16) Uani 1 1 d .
H5 H 0.1958 0.5724 0.4932 0.060 Uiso 1 1 calc R
C4 C 0.2232(3) 0.6432(6) 0.5940(3) 0.0539(17) Uani 1 1 d .
H4A H 0.2324 0.5600 0.6158 0.065 Uiso 1 1 calc R
C23 C 0.1158(4) 0.2558(6) 0.1488(4) 0.069(3) Uani 1 1 d .
H23 H 0.1069 0.2490 0.0981 0.083 Uiso 1 1 calc R
O3 O 0.15800(19) 0.5384(4) 0.3598(2) 0.0636(14) Uani 1 1 d .
O5 O 0.1454(2) 0.9154(4) 0.2827(3) 0.0680(15) Uani 1 1 d .
N3 N 0.07144(19) 0.7634(5) 0.3808(3) 0.0482(14) Uani 1 1 d .
N4 N 0.4343(2) 0.7410(5) 0.8859(3) 0.0523(15) Uani 1 1 d .
H4 H 0.4151 0.7833 0.8493 0.063 Uiso 1 1 calc R
O6 O 0.43826(18) 0.6189(6) 0.9863(3) 0.0774(17) Uani 1 1 d .
C29 C 0.1445(2) 0.0255(6) 0.3127(4) 0.0414(14) Uani 1 1 d .
C14 C 0.4808(2) 0.7367(6) 0.8884(4) 0.0494(17) Uani 1 1 d .
C13 C 0.4153(2) 0.6862(7) 0.9344(3) 0.0472(15) Uani 1 1 d .
C15 C 0.4954(3) 0.8334(9) 0.8491(5) 0.079(3) Uani 1 1 d .
H15 H 0.4747 0.9002 0.8239 0.095 Uiso 1 1 calc R
C16 C 0.5134(2) 0.6434(7) 0.9254(4) 0.0594(19) Uani 1 1 d .
H16 H 0.5058 0.5785 0.9542 0.071 Uiso 1 1 calc R
C17 C 0.0577(2) 0.8528(7) 0.4194(4) 0.0549(17) Uani 1 1 d .
H17 H 0.0793 0.9178 0.4442 0.066 Uiso 1 1 calc R
C18 C 0.0402(3) 0.6707(8) 0.3476(5) 0.075(3) Uani 1 1 d .
H18 H 0.0495 0.6041 0.3217 0.090 Uiso 1 1 calc R
O4 O 0.1497(2) 0.0333(5) 0.3775(3) 0.0789(18) Uani 1 1 d .
N5 N 0.0000 0.1900(13) 0.2500 0.124(6) Uani 1 2 d SD
O7 O 0.0003(13) 0.4027(14) 0.2650(13) 0.162(9) Uani 0.50 1 d PD
C25 C 0.0000 0.0473(15) 0.2500 0.175(10) Uani 1 2 d SD
C26 C 0.0192(14) 0.205(3) 0.3314(10) 0.161(13) Uani 0.50 1 d PD
C27 C 0.0132(14) 0.2925(18) 0.2930(18) 0.20(2) Uani 0.50 1 d PD
O8 O 0.511(10) 0.96(2) 0.018(14) 0.30(10) Uani 0.10 1 d P

loop_
_atom_site_aniso_label
_atom_site_aniso_U_11
_atom_site_aniso_U_22
_atom_site_aniso_U_33
_atom_site_aniso_U_23
_atom_site_aniso_U_13
_atom_site_aniso_U_12
Cd1 0.0472(3) 0.0254(3) 0.0364(3) -0.00008(15) 0.0148(2) -0.00001(16)
C28 0.049(3) 0.026(3) 0.047(4) -0.001(2) 0.025(3) 0.000(2)
O2 0.086(3) 0.023(2) 0.053(3) 0.0085(18) 0.028(2) 0.008(2)
N2 0.071(4) 0.030(3) 0.029(3) 0.0025(19) 0.011(3) 0.013(2)
C20 0.046(3) 0.028(3) 0.035(3) 0.000(2) 0.010(3) 0.004(2)
C19 0.053(3) 0.025(3) 0.038(3) -0.001(2) 0.017(3) 0.000(2)
C21 0.050(3) 0.023(3) 0.045(3) 0.001(2) 0.018(3) 0.001(2)
O1 0.062(3) 0.035(2) 0.040(2) -0.0031(17) 0.010(2) 0.0110(19)
N1 0.055(3) 0.029(3) 0.038(3) -0.0007(19) 0.014(2) 0.002(2)
C3 0.052(4) 0.032(3) 0.034(3) 0.003(2) 0.016(3) 0.008(2)
C7 0.050(3) 0.027(3) 0.030(3) -0.001(2) 0.016(3) 0.001(2)
C10 0.044(3) 0.053(4) 0.033(3) 0.010(3) 0.016(3) -0.002(3)
C12 0.051(3) 0.031(3) 0.032(3) 0.004(2) 0.017(3) 0.005(2)
C9 0.045(4) 0.070(5) 0.034(4) 0.009(3) 0.020(3) -0.001(3)
C22 0.109(6) 0.028(3) 0.043(4) -0.009(3) 0.029(4) -0.003(3)
C6 0.043(3) 0.029(3) 0.036(3) 0.001(2) 0.011(3) 0.000(2)
C11 0.049(3) 0.033(3) 0.041(3) 0.008(2) 0.022(3) 0.006(2)
C24 0.096(5) 0.030(3) 0.044(4) 0.009(3) 0.025(4) 0.007(3)
C1 0.068(4) 0.029(3) 0.032(3) 0.003(2) 0.006(3) 0.004(3)
C2 0.068(4) 0.029(3) 0.040(3) -0.001(2) 0.011(3) 0.006(3)
C8 0.040(3) 0.044(3) 0.037(3) 0.005(3) 0.012(3) -0.002(3)
C5 0.076(4) 0.031(3) 0.035(3) -0.005(3) 0.007(3) 0.001(3)
C4 0.083(5) 0.035(3) 0.035(3) -0.001(3) 0.008(3) 0.009(3)
C23 0.138(8) 0.040(4) 0.029(4) -0.004(3) 0.027(4) 0.004(4)
O3 0.096(4) 0.034(2) 0.047(3) -0.009(2) 0.005(3) 0.010(2)
O5 0.131(5) 0.019(2) 0.074(3) 0.000(2) 0.060(3) 0.001(2)
N3 0.043(3) 0.048(3) 0.059(4) -0.018(2) 0.023(3) -0.009(2)
N4 0.048(3) 0.059(4) 0.057(4) 0.029(3) 0.028(3) 0.020(2)
O6 0.065(3) 0.099(4) 0.077(4) 0.057(3) 0.036(3) 0.039(3)
C29 0.047(3) 0.028(3) 0.053(4) 0.002(3) 0.022(3) 0.003(2)
C14 0.054(4) 0.057(4) 0.046(4) 0.020(3) 0.029(3) 0.017(3)
C13 0.053(4) 0.048(4) 0.047(4) 0.013(3) 0.027(3) 0.013(3)
C15 0.064(5) 0.079(6) 0.109(7) 0.057(5) 0.047(5) 0.029(4)
C16 0.061(4) 0.057(4) 0.072(5) 0.033(4) 0.040(4) 0.019(3)
C17 0.058(4) 0.053(4) 0.061(4) -0.025(3) 0.030(4) -0.018(3)
C18 0.059(4) 0.072(5) 0.106(7) -0.050(5) 0.044(5) -0.024(4)
O4 0.152(6) 0.034(3) 0.047(3) 0.010(2) 0.028(3) 0.014(3)
N5 0.086(9) 0.074(9) 0.207(19) 0.000 0.043(11) 0.000
O7 0.30(2) 0.083(9) 0.14(2) -0.046(12) 0.113(17) -0.003(16)
C25 0.25(3) 0.056(10) 0.21(2) 0.000 0.06(2) 0.000
C26 0.23(4) 0.081(19) 0.16(3) 0.019(19) 0.05(3) 0.00(2)
C27 0.20(4) 0.033(11) 0.38(7) -0.03(2) 0.12(4) -0.013(16)
O8 0.5(4) 0.13(19) 0.2(2) -0.14(18) -0.04(16) 0.02(12)

loop_
_atom_type_symbol
_atom_type_description
_atom_type_scat_dispersion_real
_atom_type_scat_dispersion_imag
_atom_type_scat_source
C C 0.0033 0.0016 'International Tables Vol C Tables 4.2.6.8 and 6.1.1.4'
H H 0.0000 0.0000 'International Tables Vol C Tables 4.2.6.8 and 6.1.1.4'
N N 0.0061 0.0033 'International Tables Vol C Tables 4.2.6.8 and 6.1.1.4'
O O 0.0106 0.0060 'International Tables Vol C Tables 4.2.6.8 and 6.1.1.4'
Cd Cd -0.8075 1.2024 'International Tables Vol C Tables 4.2.6.8 and 6.1.1.4'

loop_
_geom_angle_atom_site_label_1
_geom_angle_atom_site_label_2
_geom_angle_atom_site_label_3
_geom_angle
_geom_angle_site_symmetry_1
_geom_angle_site_symmetry_3
O5 Cd1 N1 126.44(19) . .
O5 Cd1 N3 111.9(2) . .
N1 Cd1 N3 96.8(2) . .
O5 Cd1 O3 125.06(17) . .
N1 Cd1 O3 89.41(16) . .
N3 Cd1 O3 101.39(19) . .
O5 Cd1 O2 80.45(15) . .
N1 Cd1 O2 143.35(15) . .
N3 Cd1 O2 93.99(18) . .
O3 Cd1 O2 54.07(14) . .
O5 Cd1 C28 103.48(17) . .
N1 Cd1 C28 116.09(17) . .
N3 Cd1 C28 98.73(17) . .
O3 Cd1 C28 26.73(16) . .
O2 Cd1 C28 27.34(15) . .
O3 C28 O2 120.8(5) . .
O3 C28 C19 120.5(5) . .
O2 C28 C19 118.7(5) . .
O3 C28 Cd1 57.4(3) . .
O2 C28 Cd1 63.4(3) . .
C19 C28 Cd1 177.0(4) . .
C28 O2 Cd1 89.3(3) . .
C6 N2 C3 129.0(5) . .
C6 N2 H2 115.5 . .
C3 N2 H2 115.5 . .
C21 C20 C19 120.7(6) . .
C21 C20 H20 119.6 . .
C19 C20 H20 119.6 . .
C24 C19 C20 119.3(5) . .
C24 C19 C28 120.9(5) . .
C20 C19 C28 119.8(5) . .
C20 C21 C22 118.7(5) . .
C20 C21 C29 120.6(5) . .
C22 C21 C29 120.7(5) . .
C1 N1 C5 116.5(5) . .
C1 N1 Cd1 123.4(4) . .
C5 N1 Cd1 119.7(4) . .
C4 C3 C2 117.6(6) . .
C4 C3 N2 117.9(5) . .
C2 C3 N2 124.5(5) . .
C12 C7 C8 119.5(5) . .
C12 C7 C6 118.8(5) . .
C8 C7 C6 121.4(5) . .
C9 C10 C11 119.2(6) . .
C9 C10 H10 120.4 . .
C11 C10 H10 120.4 . .
C7 C12 C11 120.6(6) . .
C7 C12 H12 119.7 . .
C11 C12 H12 119.7 . .
C8 C9 C10 121.6(6) . .
C8 C9 H9 119.2 . .
C10 C9 H9 119.2 . .
C23 C22 C21 120.8(6) . .
C23 C22 H22 119.6 . .
C21 C22 H22 119.6 . .
O1 C6 N2 123.1(5) . .
O1 C6 C7 122.4(5) . .
N2 C6 C7 114.4(5) . .
C10 C11 C12 119.4(6) . .
C10 C11 C13 118.1(6) . .
C12 C11 C13 122.5(6) . .
C23 C24 C19 120.3(6) . .
C23 C24 H24 119.8 . .
C19 C24 H24 119.8 . .
N1 C1 C2 124.1(5) . .
N1 C1 H1 117.9 . .
C2 C1 H1 117.9 . .
C1 C2 C3 118.3(6) . .
C1 C2 H2A 120.8 . .
C3 C2 H2A 120.8 . .
C9 C8 C7 119.6(6) . .
C9 C8 H8 120.2 . .
C7 C8 H8 120.2 . .
N1 C5 C4 122.8(6) . .
N1 C5 H5 118.6 . .
C4 C5 H5 118.6 . .
C5 C4 C3 120.5(6) . .
C5 C4 H4A 119.7 . .
C3 C4 H4A 119.7 . .
C22 C23 C24 120.1(6) . .
C22 C23 H23 119.9 . .
C24 C23 H23 119.9 . .
C28 O3 Cd1 95.9(3) . .
C29 O5 Cd1 104.2(4) 1_565 .
C17 N3 C18 116.2(6) . .
C17 N3 Cd1 123.9(4) . .
C18 N3 Cd1 119.9(5) . .
C13 N4 C14 127.9(6) . .
C13 N4 H4 116.1 . .
C14 N4 H4 116.1 . .
O4 C29 O5 121.5(6) . 1_545
O4 C29 C21 119.9(5) . .
O5 C29 C21 118.6(6) 1_545 .
C16 C14 N4 125.5(6) . .
C16 C14 C15 117.2(6) . .
N4 C14 C15 117.4(6) . .
O6 C13 N4 122.3(6) . .
O6 C13 C11 122.3(6) . .
N4 C13 C11 115.4(5) . .
C18 C15 C14 119.2(6) 8_566 .
C18 C15 H15 120.4 8_566 .
C14 C15 H15 120.4 . .
C14 C16 C17 118.9(6) . 8_566
C14 C16 H16 120.6 . .
C17 C16 H16 120.6 8_566 .
N3 C17 C16 124.3(6) . 8_465
N3 C17 H17 117.8 . .
C16 C17 H17 117.8 8_465 .
N3 C18 C15 124.2(7) . 8_465
N3 C18 H18 117.9 . .
C15 C18 H18 117.9 8_465 .
C27 N5 C27 76(3) 2 .
C27 N5 C25 142.1(15) 2 .
C27 N5 C25 142.1(15) . .
C27 N5 C26 46.8(16) 2 2
C27 N5 C26 122(2) . 2
C25 N5 C26 95.6(13) . 2
C27 N5 C26 122(2) 2 .
C27 N5 C26 46.8(16) . .
C25 N5 C26 95.6(13) . .
C26 N5 C26 169(3) 2 .
O7 O7 C27 110(3) 2 .
O7 O7 C27 49(3) 2 2
C27 O7 C27 69(2) . 2
O7 C27 N5 116(2) . .
O7 C27 O7 20.7(12) . 2
N5 C27 O7 98(3) . 2
O7 C27 C27 64.0(14) . 2
N5 C27 C27 52.1(15) . 2
O7 C27 C27 46.5(14) 2 2

loop_
_geom_bond_atom_site_label_1
_geom_bond_atom_site_label_2
_geom_bond_distance
_geom_bond_site_symmetry_2
Cd1 O5 2.190(4) .
Cd1 N1 2.272(5) .
Cd1 N3 2.275(5) .
Cd1 O3 2.331(4) .
Cd1 O2 2.460(4) .
Cd1 C28 2.753(5) .
C28 O3 1.245(7) .
C28 O2 1.264(7) .
C28 C19 1.501(8) .
N2 C6 1.358(7) .
N2 C3 1.397(8) .
N2 H2 0.8600 .
C20 C21 1.382(8) .
C20 C19 1.388(8) .
C20 H20 0.9300 .
C19 C24 1.381(9) .
C21 C22 1.393(9) .
C21 C29 1.501(8) .
O1 C6 1.221(7) .
N1 C1 1.333(7) .
N1 C5 1.339(8) .
C3 C4 1.372(8) .
C3 C2 1.384(8) .
C7 C12 1.383(8) .
C7 C8 1.400(8) .
C7 C6 1.485(8) .
C10 C9 1.384(9) .
C10 C11 1.396(9) .
C10 H10 0.9300 .
C12 C11 1.394(9) .
C12 H12 0.9300 .
C9 C8 1.369(9) .
C9 H9 0.9300 .
C22 C23 1.368(9) .
C22 H22 0.9300 .
C11 C13 1.495(8) .
C24 C23 1.376(9) .
C24 H24 0.9300 .
C1 C2 1.374(8) .
C1 H1 0.9300 .
C2 H2A 0.9300 .
C8 H8 0.9300 .
C5 C4 1.357(9) .
C5 H5 0.9300 .
C4 H4A 0.9300 .
C23 H23 0.9300 .
O5 C29 1.246(7) 1_565
N3 C17 1.315(8) .
N3 C18 1.322(8) .
N4 C13 1.367(8) .
N4 C14 1.388(9) .
N4 H4 0.8600 .
O6 C13 1.215(7) .
C29 O4 1.214(7) .
C29 O5 1.246(7) 1_545
C14 C16 1.369(9) .
C14 C15 1.387(10) .
C15 C18 1.363(10) 8_566
C15 H15 0.9300 .
C16 C17 1.380(9) 8_566
C16 H16 0.9300 .
C17 C16 1.380(9) 8_465
C17 H17 0.9300 .
C18 C15 1.363(10) 8_465
C18 H18 0.9300 .
N5 C27 1.294(17) 2
N5 C27 1.294(18) .
N5 C25 1.422(15) .
N5 C26 1.493(18) 2
N5 C26 1.493(18) .
O7 O7 0.57(3) 2
O7 C27 1.230(18) .
O7 C27 1.53(4) 2
C27 O7 1.53(4) 2
C27 C27 1.59(6) 2
O8 O8 1.1(3) 5_675
